data_2007195
loop_
_publ_author_name
'Hai-Jun Yao'
'Chun-Hua Hu'
'Jian-Min Dou'
'Jie Sun'
'Jin-De Wei'
'Zu-En Huang'
'Ruo-Shui Jin'
'Pei-Ju Zheng'

_publ_section_title
;
 A Neutral Triphenylphosphine-Substituted <i>closo</i>-Decaborane:
 1,6-(PPh~3~)~2~B~10~H~8~
;
_journal_issue 4
_journal_name_full 'Acta Crystallographica Section C'
_journal_page_first IUC9800008
_journal_paper_doi 10.1107/S0108270198099764
_journal_volume 54
_journal_year 1998
_chemical_formula_iupac 'C36 H38 B10 P2'
_chemical_formula_moiety 'C36 H38 B10 P2'
_chemical_formula_sum 'C36 H38 B10 P2'
_chemical_formula_weight 640.70
_chemical_name_systematic ' 1,6-di(triphenylphosphine)-closo-decaborane'
_space_group_IT_number 2
_symmetry_cell_setting triclinic
_symmetry_space_group_name_Hall '-P 1'
_symmetry_space_group_name_H-M 'P -1'
_cell_angle_alpha 93.87(2)
_cell_angle_beta 117.920(10)
_cell_angle_gamma 100.90(2)
_cell_formula_units_Z 2
_cell_length_a 10.753(2)
_cell_length_b 18.955(4)
_cell_length_c 10.326(2)
_cell_measurement_reflns_used 20
_cell_measurement_temperature 293(2)
_cell_measurement_theta_max 10.1
_cell_measurement_theta_min 6.3
_cell_volume 1796.4(7)
_computing_cell_refinement
;MSC/AFC Diffractometer Control Software (Molecular Structure
Corporation, 1985 & 1992)
;
_computing_data_collection
;MSC/AFC Diffractometer Control Software (Molecular Structure
Corporation, 1985 & 1992)
;
_computing_data_reduction 'TEXSAN PROCESS (Molecular Structure Corporation, 1985 & 1992)'
_computing_molecular_graphics 'ZORTEP (Zsolnai & Huttner, 1994)'
_computing_publication_material 'SHELXL-97 (Sheldrick, 1997)'
_computing_structure_refinement 'SHELXL-97 (Sheldrick, 1997)'
_computing_structure_solution 'SHELXS-97 (Sheldrick, 1990)'
_diffrn_ambient_temperature 293(2)
_diffrn_measured_fraction_theta_full 0.772
_diffrn_measured_fraction_theta_max 0.772
_diffrn_measurement_device_type 'Rigaku AFC7R'
_diffrn_measurement_method \w/2\q
_diffrn_radiation_monochromator graphite
_diffrn_radiation_source 'fine-focus sealed tube'
_diffrn_radiation_type MoK\a
_diffrn_radiation_wavelength 0.71069
_diffrn_reflns_av_R_equivalents 0.0640
_diffrn_reflns_av_sigmaI/netI 0.1765
_diffrn_reflns_limit_h_max 11
_diffrn_reflns_limit_h_min 0
_diffrn_reflns_limit_k_max 22
_diffrn_reflns_limit_k_min -22
_diffrn_reflns_limit_l_max 10
_diffrn_reflns_limit_l_min -11
_diffrn_reflns_number 5248
_diffrn_reflns_theta_full 25.0
_diffrn_reflns_theta_max 25.0
_diffrn_reflns_theta_min 2.0
_diffrn_standards_decay_% 0.02
_diffrn_standards_interval_count 200
_diffrn_standards_number 3
_exptl_absorpt_coefficient_mu 0.147
_exptl_absorpt_correction_T_max 0.9711
_exptl_absorpt_correction_T_min 0.9571
_exptl_absorpt_correction_type psi-scan
_exptl_absorpt_process_details 'North, Phillips & Mathews (1968)'
_exptl_crystal_colour red
_exptl_crystal_density_diffrn 1.185
_exptl_crystal_density_method 'not measured'
_exptl_crystal_description prismatic
_exptl_crystal_F_000 668
_exptl_crystal_size_max 0.30
_exptl_crystal_size_mid 0.20
_exptl_crystal_size_min 0.20
_refine_diff_density_max 0.238
_refine_diff_density_min -0.312
_refine_ls_extinction_method none
_refine_ls_goodness_of_fit_ref 0.984
_refine_ls_hydrogen_treatment mixed
_refine_ls_matrix_type full
_refine_ls_number_parameters 465
_refine_ls_number_reflns 4881
_refine_ls_number_restraints 0
_refine_ls_restrained_S_all 0.984
_refine_ls_R_factor_gt 0.0649
_refine_ls_shift/su_max 0.001
_refine_ls_shift/su_mean 0.000
_refine_ls_structure_factor_coef Fsqd
_refine_ls_weighting_details 'w=1/[\s^2^(Fo^2^)+(0.0739P)^2^+0.0000P] where P=(Fo^2^+2Fc^2^)/3'
_refine_ls_weighting_scheme calc
_refine_ls_wR_factor_ref 0.1799
_reflns_number_gt 2288
_reflns_number_total 4881
_reflns_threshold_expression >2sigma(I)
_cod_data_source_file qa0034.cif
_cod_data_source_block I
_cod_depositor_comments
;
The following automatic conversions were performed:

'_refine_ls_weighting_scheme' value 'calc
w=1/[\s^2^(Fo^2^)+(0.0739P)^2^+0.0000P] where P=(Fo^2^+2Fc^2^)/3' was
changed to 'calc'. New tag '_refine_ls_weighting_details' was
created. The value of the new tag was set to
'w=1/[\s^2^(Fo^2^)+(0.0739P)^2^+0.0000P] where P=(Fo^2^+2Fc^2^)/3'.

Automatic conversion script
Id: cif_fix_values 3143 2015-03-26 13:38:13Z robertas 
;
_cod_original_cell_volume 1796.4(6)
_cod_database_code 2007195

loop_
_symmetry_equiv_pos_as_xyz
'x, y, z'
'-x, -y, -z'

loop_
_atom_site_label
_atom_site_fract_x
_atom_site_fract_y
_atom_site_fract_z
_atom_site_U_iso_or_equiv
_atom_site_adp_type
_atom_site_calc_flag
_atom_site_refinement_flags
_atom_site_occupancy
_atom_site_disorder_assembly
_atom_site_disorder_group
_atom_site_type_symbol
P1 .25358(16) .60885(8) -.07578(17) .0427(5) Uani d . 1 . . P
P2 .75270(16) .87786(8) .17980(17) .0427(5) Uani d . 1 . . P
C11 .3090(6) .6009(3) .1151(6) .0448(15) Uani d . 1 . . C
C12 .2360(7) .6197(3) .1864(7) .0610(18) Uani d . 1 . . C
H12 .1527 .6361 .1340 .073 Uiso calc R 1 . . H
C13 .2848(8) .6147(4) .3354(8) .072(2) Uani d . 1 . . C
H13 .2344 .6272 .3824 .087 Uiso calc R 1 . . H
C14 .4089(9) .5910(4) .4123(8) .079(2) Uani d . 1 . . C
H14 .4420 .5874 .5119 .095 Uiso calc R 1 . . H
C15 .4842(7) .5726(4) .3441(8) .067(2) Uani d . 1 . . C
H15 .5681 .5569 .3973 .081 Uiso calc R 1 . . H
C16 .4350(7) .5776(3) .1977(7) .0570(18) Uani d . 1 . . C
H16 .4865 .5652 .1518 .068 Uiso calc R 1 . . H
C21 .0800(6) .6322(3) -.1525(6) .0446(15) Uani d . 1 . . C
C22 .0626(6) .6974(3) -.1981(7) .0581(18) Uani d . 1 . . C
H22 .1427 .7328 -.1841 .070 Uiso calc R 1 . . H
C23 -.0744(7) .7111(4) -.2652(8) .071(2) Uani d . 1 . . C
H23 -.0858 .7551 -.2984 .085 Uiso calc R 1 . . H
C24 -.1926(7) .6605(4) -.2829(7) .068(2) Uani d . 1 . . C
H24 -.2836 .6704 -.3257 .082 Uiso calc R 1 . . H
C25 -.1765(7) .5953(4) -.2375(7) .0656(19) Uani d . 1 . . C
H25 -.2569 .5608 -.2495 .079 Uiso calc R 1 . . H
C26 -.0414(7) .5802(4) -.1736(7) .0607(18) Uani d . 1 . . C
H26 -.0316 .5352 -.1448 .073 Uiso calc R 1 . . H
C31 .2108(6) .5177(3) -.1782(7) .0463(15) Uani d . 1 . . C
C32 .1868(6) .4553(3) -.1246(7) .0552(17) Uani d . 1 . . C
H32 .2029 .4585 -.0275 .066 Uiso calc R 1 . . H
C33 .1386(8) .3876(3) -.2147(9) .074(2) Uani d . 1 . . C
H33 .1220 .3453 -.1784 .089 Uiso calc R 1 . . H
C34 .1155(8) .3832(4) -.3562(9) .075(2) Uani d . 1 . . C
H34 .0828 .3377 -.4166 .090 Uiso calc R 1 . . H
C35 .1394(7) .4441(4) -.4106(8) .072(2) Uani d . 1 . . C
H35 .1231 .4402 -.5078 .086 Uiso calc R 1 . . H
C36 .1881(7) .5122(4) -.3218(7) .0609(18) Uani d . 1 . . C
H36 .2054 .5541 -.3589 .073 Uiso calc R 1 . . H
C41 .7969(6) .9660(3) .1325(6) .0442(15) Uani d . 1 . . C
C42 .6853(7) .9897(3) .0261(7) .0635(18) Uani d . 1 . . C
H42 .5907 .9607 -.0178 .076 Uiso calc R 1 . . H
C43 .7116(9) 1.0565(4) -.0171(8) .082(2) Uani d . 1 . . C
H43 .6364 1.0719 -.0911 .099 Uiso calc R 1 . . H
C44 .8527(10) 1.0991(4) .0532(9) .080(2) Uani d . 1 . . C
H44 .8723 1.1446 .0284 .095 Uiso calc R 1 . . H
C45 .9618(8) 1.0759(4) .1566(10) .086(2) Uani d . 1 . . C
H45 1.0562 1.1051 .2014 .103 Uiso calc R 1 . . H
C46 .9357(7) 1.0092(3) .1975(7) .0645(19) Uani d . 1 . . C
H46 1.0123 .9936 .2693 .077 Uiso calc R 1 . . H
C51 .9235(6) .8537(3) .2831(6) .0412(15) Uani d . 1 . . C
C52 .9827(7) .8510(3) .4346(7) .0550(17) Uani d . 1 . . C
H52 .9345 .8622 .4852 .066 Uiso calc R 1 . . H
C53 1.1131(7) .8317(4) .5096(7) .0653(19) Uani d . 1 . . C
H53 1.1527 .8300 .6107 .078 Uiso calc R 1 . . H
C54 1.1838(7) .8152(4) .4351(8) .070(2) Uani d . 1 . . C
H54 1.2708 .8017 .4858 .084 Uiso calc R 1 . . H
C55 1.1283(7) .8183(4) .2881(8) .0663(19) Uani d . 1 . . C
H55 1.1774 .8074 .2384 .080 Uiso calc R 1 . . H
C56 .9978(7) .8378(3) .2125(7) .0603(18) Uani d . 1 . . C
H56 .9602 .8401 .1119 .072 Uiso calc R 1 . . H
C61 .6874(6) .8926(3) .3082(6) .0456(15) Uani d . 1 . . C
C62 .7078(7) .9620(4) .3817(8) .068(2) Uani d . 1 . . C
H62 .7521 1.0031 .3600 .081 Uiso calc R 1 . . H
C63 .6632(8) .9703(4) .4855(8) .080(2) Uani d . 1 . . C
H63 .6764 1.0168 .5327 .096 Uiso calc R 1 . . H
C64 .5990(8) .9100(5) .5197(8) .085(2) Uani d . 1 . . C
H64 .5716 .9157 .5921 .102 Uiso calc R 1 . . H
C65 .5755(8) .8416(5) .4473(9) .087(2) Uani d . 1 . . C
H65 .5297 .8010 .4686 .104 Uiso calc R 1 . . H
C66 .6193(7) .8328(3) .3439(7) .0622(18) Uani d . 1 . . C
H66 .6034 .7859 .2962 .075 Uiso calc R 1 . . H
B1 .3941(7) .6770(3) -.0931(8) .0444(18) Uani d . 1 . . B
B2 .4392(7) .7690(4) -.0496(8) .0444(18) Uani d . 1 . . B
B3 .5735(7) .7125(3) .0280(8) .0404(17) Uani d . 1 . . B
B4 .5050(8) .6638(4) -.1616(8) .0484(19) Uani d . 1 . . B
B5 .3715(8) .7187(4) -.2367(8) .0488(19) Uani d . 1 . . B
B6 .6245(7) .8051(3) .0036(7) .0376(17) Uani d . 1 . . B
B7 .6723(8) .7325(4) -.0735(8) .0499(19) Uani d . 1 . . B
B8 .5308(7) .7366(4) -.2594(8) .0488(19) Uani d . 1 . . B
B9 .4874(7) .8094(4) -.1786(8) .0499(19) Uani d . 1 . . B
B10 .6601(8) .8120(4) -.1378(8) .053(2) Uani d . 1 . . B
H2 .397(4) .797(2) .003(4) .019(12) Uiso d . 1 . . H
H3 .630(5) .697(2) .147(5) .047(14) Uiso d . 1 . . H
H4 .509(4) .610(2) -.193(5) .034(13) Uiso d . 1 . . H
H5 .270(6) .706(3) -.339(6) .072(18) Uiso d . 1 . . H
H7 .774(6) .720(3) -.030(5) .061(17) Uiso d . 1 . . H
H8 .526(5) .730(2) -.374(5) .040(13) Uiso d . 1 . . H
H9 .443(6) .859(3) -.220(6) .077(19) Uiso d . 1 . . H
H10 .736(5) .855(2) -.148(5) .035(13) Uiso d . 1 . . H

loop_
_atom_site_aniso_label
_atom_site_aniso_U_11
_atom_site_aniso_U_22
_atom_site_aniso_U_33
_atom_site_aniso_U_12
_atom_site_aniso_U_13
_atom_site_aniso_U_23
P1 .0389(10) .0386(9) .0454(10) .0041(7) .0189(8) .0046(7)
P2 .0333(9) .0427(10) .0464(10) .0038(7) .0170(8) .0077(8)
C11 .047(4) .040(4) .040(4) .000(3) .020(3) .001(3)
C12 .063(5) .059(4) .049(4) .005(3) .024(4) -.006(3)
C13 .080(6) .086(6) .044(5) .008(5) .033(4) -.008(4)
C14 .086(6) .072(5) .046(5) -.003(5) .015(5) .001(4)
C15 .051(4) .074(5) .051(5) -.004(4) .012(4) .009(4)
C16 .050(4) .064(5) .046(4) .005(3) .019(3) .007(3)
C21 .035(4) .053(4) .043(4) .005(3) .019(3) .002(3)
C22 .035(4) .046(4) .081(5) .009(3) .019(3) .008(3)
C23 .050(5) .062(5) .091(6) .020(4) .026(4) .002(4)
C24 .038(4) .090(6) .066(5) .011(4) .022(4) -.015(4)
C25 .048(5) .068(5) .078(5) .000(4) .036(4) -.002(4)
C26 .050(4) .063(4) .068(5) .010(4) .030(4) .005(4)
C31 .041(4) .041(4) .048(4) .009(3) .016(3) .005(3)
C32 .061(4) .050(4) .049(4) .010(3) .024(4) .013(3)
C33 .088(6) .036(4) .090(6) .015(4) .035(5) .020(4)
C34 .082(6) .050(5) .080(6) .022(4) .029(5) -.005(4)
C35 .081(5) .071(5) .053(4) .018(4) .027(4) -.006(4)
C36 .074(5) .056(5) .054(5) .014(4) .033(4) .009(4)
C41 .045(4) .041(4) .053(4) .010(3) .029(3) .013(3)
C42 .055(4) .046(4) .076(5) .006(3) .023(4) .011(4)
C43 .088(6) .054(5) .087(6) .022(4) .026(5) .025(4)
C44 .101(7) .050(5) .098(6) .011(5) .059(6) .020(5)
C45 .069(6) .051(5) .136(7) -.003(4) .055(6) .028(5)
C46 .047(4) .056(4) .080(5) -.001(3) .028(4) .018(4)
C51 .029(3) .043(4) .043(4) .000(3) .014(3) .005(3)
C52 .046(4) .062(4) .053(4) .008(3) .024(4) .014(3)
C53 .045(4) .086(5) .048(4) .017(4) .008(4) .023(4)
C54 .043(4) .076(5) .076(6) .011(4) .019(4) .022(4)
C55 .041(4) .094(6) .059(5) .019(4) .019(4) .014(4)
C56 .044(4) .081(5) .053(4) .016(4) .020(4) .020(4)
C61 .035(4) .047(4) .045(4) .006(3) .013(3) .009(3)
C62 .068(5) .053(5) .083(5) .003(4) .042(4) .001(4)
C63 .096(6) .074(6) .078(5) .015(5) .055(5) -.015(4)
C64 .085(6) .122(8) .072(6) .034(6) .054(5) .026(6)
C65 .112(7) .079(6) .092(6) .015(5) .071(6) .016(5)
C66 .068(5) .058(5) .065(5) .010(4) .037(4) .013(4)
B1 .040(4) .030(4) .056(5) .007(3) .018(4) .010(3)
B2 .043(4) .035(4) .055(5) .013(3) .024(4) .005(3)
B3 .036(4) .036(4) .047(4) .010(3) .019(3) .009(3)
B4 .050(5) .047(5) .047(4) .009(4) .024(4) .003(4)
B5 .040(5) .050(5) .047(5) .010(4) .013(4) .010(4)
B6 .044(4) .034(4) .034(4) .006(3) .019(3) .010(3)
B7 .040(5) .055(5) .053(5) .009(4) .022(4) .011(4)
B8 .042(4) .061(5) .045(5) .013(4) .022(4) .012(4)
B9 .037(4) .046(5) .052(5) .005(3) .013(4) .011(4)
B10 .042(4) .055(5) .053(5) .001(4) .019(4) .012(4)

loop_
_atom_type_symbol
_atom_type_description
_atom_type_scat_dispersion_real
_atom_type_scat_dispersion_imag
_atom_type_scat_source
P P 0.1023 0.0942 'International Tables Vol C Tables 4.2.6.8 and 6.1.1.4'
H H 0.0000 0.0000 'International Tables Vol C Tables 4.2.6.8 and 6.1.1.4'
B B 0.0013 0.0007 'International Tables Vol C Tables 4.2.6.8 and 6.1.1.4'
C C 0.0033 0.0016 'International Tables Vol C Tables 4.2.6.8 and 6.1.1.4'

loop_
_geom_angle_atom_site_label_1
_geom_angle_atom_site_label_2
_geom_angle_atom_site_label_3
_geom_angle
C11 P1 C21 107.3(3)
C11 P1 C31 107.4(3)
C21 P1 C31 104.0(3)
C11 P1 B1 112.0(3)
C21 P1 B1 112.4(3)
C31 P1 B1 113.3(3)
C61 P2 C51 106.6(3)
C61 P2 C41 106.3(3)
C51 P2 C41 106.0(3)
C61 P2 B6 116.2(3)
C51 P2 B6 109.9(3)
C41 P2 B6 111.2(3)
C12 C11 C16 118.0(6)
C12 C11 P1 122.9(5)
C16 C11 P1 119.0(5)
C11 C12 C13 121.1(7)
C11 C12 H12 119.5
C13 C12 H12 119.5
C14 C13 C12 119.1(7)
C14 C13 H13 120.5
C12 C13 H13 120.5
C15 C14 C13 120.9(7)
C15 C14 H14 119.5
C13 C14 H14 119.5
C16 C15 C14 119.5(7)
C16 C15 H15 120.2
C14 C15 H15 120.2
C15 C16 C11 121.4(6)
C15 C16 H16 119.3
C11 C16 H16 119.3
C22 C21 C26 118.9(6)
C22 C21 P1 122.2(4)
C26 C21 P1 118.8(5)
C21 C22 C23 120.3(6)
C21 C22 H22 119.9
C23 C22 H22 119.9
C24 C23 C22 120.5(7)
C24 C23 H23 119.7
C22 C23 H23 119.7
C25 C24 C23 119.8(6)
C25 C24 H24 120.1
C23 C24 H24 120.1
C24 C25 C26 120.4(6)
C24 C25 H25 119.8
C26 C25 H25 119.8
C25 C26 C21 120.1(6)
C25 C26 H26 119.9
C21 C26 H26 119.9
C32 C31 C36 119.3(6)
C32 C31 P1 123.1(5)
C36 C31 P1 117.3(5)
C31 C32 C33 120.2(6)
C31 C32 H32 119.9
C33 C32 H32 119.9
C34 C33 C32 119.7(6)
C34 C33 H33 120.1
C32 C33 H33 120.1
C35 C34 C33 120.9(7)
C35 C34 H34 119.5
C33 C34 H34 119.5
C34 C35 C36 120.1(7)
C34 C35 H35 119.9
C36 C35 H35 119.9
C31 C36 C35 119.7(6)
C31 C36 H36 120.1
C35 C36 H36 120.1
C46 C41 C42 119.1(6)
C46 C41 P2 122.9(5)
C42 C41 P2 117.9(5)
C41 C42 C43 121.0(6)
C41 C42 H42 119.5
C43 C42 H42 119.5
C44 C43 C42 118.0(7)
C44 C43 H43 121.0
C42 C43 H43 121.0
C45 C44 C43 121.0(7)
C45 C44 H44 119.5
C43 C44 H44 119.5
C44 C45 C46 120.8(7)
C44 C45 H45 119.6
C46 C45 H45 119.6
C41 C46 C45 120.0(6)
C41 C46 H46 120.0
C45 C46 H46 120.0
C56 C51 C52 118.6(6)
C56 C51 P2 119.8(5)
C52 C51 P2 121.6(5)
C53 C52 C51 120.0(6)
C53 C52 H52 120.0
C51 C52 H52 120.0
C54 C53 C52 120.0(6)
C54 C53 H53 120.0
C52 C53 H53 120.0
C55 C54 C53 120.7(7)
C55 C54 H54 119.6
C53 C54 H54 119.6
C54 C55 C56 119.5(6)
C54 C55 H55 120.3
C56 C55 H55 120.3
C51 C56 C55 121.3(6)
C51 C56 H56 119.3
C55 C56 H56 119.3
C66 C61 C62 117.3(6)
C66 C61 P2 119.8(5)
C62 C61 P2 122.9(5)
C63 C62 C61 120.8(6)
C63 C62 H62 119.6
C61 C62 H62 119.6
C62 C63 C64 120.2(7)
C62 C63 H63 119.9
C64 C63 H63 119.9
C65 C64 C63 120.1(7)
C65 C64 H64 120.0
C63 C64 H64 120.0
C66 C65 C64 120.2(7)
C66 C65 H65 119.9
C64 C65 H65 119.9
C65 C66 C61 121.5(6)
C65 C66 H66 119.3
C61 C66 H66 119.3
B5 B1 B2 66.1(4)
B5 B1 B4 66.4(4)
B2 B1 B4 101.0(5)
B5 B1 B3 101.6(5)
B2 B1 B3 67.1(4)
B4 B1 B3 65.7(4)
B5 B1 P1 127.8(5)
B2 B1 P1 129.0(5)
B4 B1 P1 130.0(4)
B3 B1 P1 130.6(5)
B1 B2 B6 110.7(5)
B1 B2 B9 110.6(5)
B6 B2 B9 59.8(4)
B1 B2 B5 56.4(4)
B6 B2 B5 100.6(5)
B9 B2 B5 59.2(4)
B1 B2 B3 56.7(4)
B6 B2 B3 59.5(3)
B9 B2 B3 101.6(5)
B5 B2 B3 89.6(4)
B1 B2 H2 123(2)
B6 B2 H2 117(2)
B9 B2 H2 120(2)
B5 B2 H2 136(2)
B3 B2 H2 129(2)
B1 B3 B6 108.7(4)
B1 B3 B7 110.1(5)
B6 B3 B7 60.0(4)
B1 B3 B4 57.1(4)
B6 B3 B4 99.6(4)
B7 B3 B4 58.4(4)
B1 B3 B2 56.2(3)
B6 B3 B2 57.7(3)
B7 B3 B2 100.3(4)
B4 B3 B2 89.4(4)
B1 B3 H3 122(2)
B6 B3 H3 120(2)
B7 B3 H3 121(2)
B4 B3 H3 134(2)
B2 B3 H3 131(2)
B1 B4 B7 112.0(5)
B1 B4 B8 111.0(5)
B7 B4 B8 60.9(4)
B1 B4 B5 56.1(4)
B7 B4 B5 101.7(5)
B8 B4 B5 59.3(4)
B1 B4 B3 57.2(4)
B7 B4 B3 60.4(4)
B8 B4 B3 103.3(5)
B5 B4 B3 90.3(5)
B1 B4 H4 120(2)
B7 B4 H4 117(2)
B8 B4 H4 121(2)
B5 B4 H4 135(2)
B3 B4 H4 127(2)
B1 B5 B9 112.2(5)
B1 B5 B8 112.8(5)
B9 B5 B8 60.2(4)
B1 B5 B2 57.5(4)
B9 B5 B2 59.8(4)
B8 B5 B2 102.9(5)
B1 B5 B4 57.5(4)
B9 B5 B4 101.5(5)
B8 B5 B4 59.8(4)
B2 B5 B4 90.7(4)
B1 B5 H5 122(3)
B9 B5 H5 119(3)
B8 B5 H5 115(3)
B2 B5 H5 135(3)
B4 B5 H5 129(3)
B10 B6 B2 115.4(5)
B10 B6 B9 58.3(4)
B2 B6 B9 61.0(4)
B10 B6 B3 114.5(5)
B2 B6 B3 62.8(4)
B9 B6 B3 104.8(4)
B10 B6 B7 57.7(4)
B2 B6 B7 104.3(4)
B9 B6 B7 90.5(4)
B3 B6 B7 60.3(4)
B10 B6 P2 114.6(4)
B2 B6 P2 121.9(4)
B9 B6 P2 133.0(4)
B3 B6 P2 117.7(4)
B7 B6 P2 126.8(4)
B10 B7 B4 113.9(5)
B10 B7 B6 57.2(4)
B4 B7 B6 101.5(5)
B10 B7 B3 113.5(5)
B4 B7 B3 61.3(4)
B6 B7 B3 59.7(4)
B10 B7 B8 58.0(4)
B4 B7 B8 60.5(4)
B6 B7 B8 89.3(4)
B3 B7 B8 103.6(5)
B10 B7 H7 117(3)
B4 B7 H7 122(3)
B6 B7 H7 128(3)
B3 B7 H7 116(3)
B8 B7 H7 135(3)
B10 B8 B5 112.0(5)
B10 B8 B9 57.3(4)
B5 B8 B9 59.5(4)
B10 B8 B4 111.2(5)
B5 B8 B4 60.9(4)
B9 B8 B4 101.8(5)
B10 B8 B7 57.0(4)
B5 B8 B7 101.2(5)
B9 B8 B7 89.4(5)
B4 B8 B7 58.6(4)
B10 B8 H8 113(2)
B5 B8 H8 124(2)
B9 B8 H8 127(2)
B4 B8 H8 126(2)
B7 B8 H8 131(2)
B10 B9 B6 57.8(4)
B10 B9 B5 113.7(5)
B6 B9 B5 101.5(5)
B10 B9 B8 58.4(4)
B6 B9 B8 90.8(5)
B5 B9 B8 60.3(4)
B10 B9 B2 113.2(5)
B6 B9 B2 59.2(4)
B5 B9 B2 61.0(4)
B8 B9 B2 103.7(5)
B10 B9 H9 118(3)
B6 B9 H9 128(3)
B5 B9 H9 122(3)
B8 B9 H9 134(3)
B2 B9 H9 116(3)
B6 B10 B9 64.0(4)
B6 B10 B7 65.1(4)
B9 B10 B7 98.4(5)
B6 B10 B8 98.0(5)
B9 B10 B8 64.3(4)
B7 B10 B8 65.0(4)
B6 B10 H10 129(2)
B9 B10 H10 128(2)
B7 B10 H10 134(2)
B8 B10 H10 133(2)

loop_
_geom_bond_atom_site_label_1
_geom_bond_atom_site_label_2
_geom_bond_site_symmetry_2
_geom_bond_distance
_geom_bond_publ_flag
P1 C11 . 1.800(6) ?
P1 C21 . 1.811(6) ?
P1 C31 . 1.820(6) ?
P1 B1 . 1.879(6) ?
P2 C61 . 1.796(6) ?
P2 C51 . 1.808(6) ?
P2 C41 . 1.811(6) ?
P2 B6 . 1.925(6) ?
C11 C12 . 1.377(8) ?
C11 C16 . 1.398(8) ?
C12 C13 . 1.391(8) ?
C12 H12 . .9300 ?
C13 C14 . 1.376(9) ?
C13 H13 . .9300 ?
C14 C15 . 1.372(9) ?
C14 H14 . .9300 ?
C15 C16 . 1.366(8) ?
C15 H15 . .9300 ?
C16 H16 . .9300 ?
C21 C22 . 1.368(7) ?
C21 C26 . 1.393(8) ?
C22 C23 . 1.389(8) ?
C22 H22 . .9300 ?
C23 C24 . 1.366(8) ?
C23 H23 . .9300 ?
C24 C25 . 1.363(8) ?
C24 H24 . .9300 ?
C25 C26 . 1.384(8) ?
C25 H25 . .9300 ?
C26 H26 . .9300 ?
C31 C32 . 1.370(7) ?
C31 C36 . 1.378(8) ?
C32 C33 . 1.385(8) ?
C32 H32 . .9300 ?
C33 C34 . 1.356(9) ?
C33 H33 . .9300 ?
C34 C35 . 1.349(9) ?
C34 H34 . .9300 ?
C35 C36 . 1.385(8) ?
C35 H35 . .9300 ?
C36 H36 . .9300 ?
C41 C46 . 1.369(8) ?
C41 C42 . 1.373(8) ?
C42 C43 . 1.393(8) ?
C42 H42 . .9300 ?
C43 C44 . 1.381(9) ?
C43 H43 . .9300 ?
C44 C45 . 1.340(9) ?
C44 H44 . .9300 ?
C45 C46 . 1.381(8) ?
C45 H45 . .9300 ?
C46 H46 . .9300 ?
C51 C56 . 1.366(8) ?
C51 C52 . 1.395(7) ?
C52 C53 . 1.384(8) ?
C52 H52 . .9300 ?
C53 C54 . 1.369(9) ?
C53 H53 . .9300 ?
C54 C55 . 1.357(8) ?
C54 H54 . .9300 ?
C55 C56 . 1.387(8) ?
C55 H55 . .9300 ?
C56 H56 . .9300 ?
C61 C66 . 1.397(8) ?
C61 C62 . 1.399(8) ?
C62 C63 . 1.375(9) ?
C62 H62 . .9300 ?
C63 C64 . 1.376(9) ?
C63 H63 . .9300 ?
C64 C65 . 1.368(10) ?
C64 H64 . .9300 ?
C65 C66 . 1.365(9) ?
C65 H65 . .9300 ?
C66 H66 . .9300 ?
B1 B5 . 1.666(10) ?
B1 B2 . 1.686(9) ?
B1 B4 . 1.692(10) ?
B1 B3 . 1.695(9) ?
B2 B6 . 1.775(9) ?
B2 B9 . 1.807(10) ?
B2 B5 . 1.828(10) ?
B2 B3 . 1.868(9) ?
B2 H2 . 1.03(4) ?
B3 B6 . 1.810(8) ?
B3 B7 . 1.821(10) ?
B3 B4 . 1.838(10) ?
B3 H3 . 1.18(5) ?
B4 B7 . 1.784(10) ?
B4 B8 . 1.819(10) ?
B4 B5 . 1.838(10) ?
B4 H4 . 1.07(4) ?
B5 B9 . 1.795(10) ?
B5 B8 . 1.809(10) ?
B5 H5 . 1.08(5) ?
B6 B10 . 1.680(9) ?
B6 B9 . 1.785(9) ?
B6 B7 . 1.814(10) ?
B7 B10 . 1.690(10) ?
B7 B8 . 1.827(10) ?
B7 H7 . 1.06(5) ?
B8 B10 . 1.710(10) ?
B8 B9 . 1.808(10) ?
B8 H8 . 1.16(4) ?
B9 B10 . 1.690(10) ?
B9 H9 . 1.15(6) ?
B10 H10 . 1.08(4) ?
